data_4342159
loop_
_publ_author_name
'Yu, Fei'
'Li, Dan-Dan'
'Cheng, Lin'
'Yin, Zheng'
'Zeng, Ming-Hua'
'Kurmoo, Mohamedally'

_publ_section_title
;
 Porous supramolecular networks constructed of one-dimensional
 metal-organic chains: carbon dioxide and iodine capture.
;
_journal_issue 4
_journal_name_full 'Inorganic chemistry'
_journal_page_first 1655
_journal_page_last 1660
_journal_paper_doi 10.1021/ic502650z
_journal_volume 54
_journal_year 2015
_chemical_formula_sum 'C20 H20 Co N4 O5'
_chemical_formula_weight 455.33
_chemical_name_systematic
; 
 ? 
;
_space_group_IT_number 14
_symmetry_cell_setting monoclinic
_symmetry_space_group_name_Hall '-P 2yn'
_symmetry_space_group_name_H-M 'P 1 21/n 1'
_atom_sites_solution_hydrogens geom
_atom_sites_solution_primary direct
_atom_sites_solution_secondary difmap
_audit_creation_method SHELXL-97
_cell_angle_alpha 90.00
_cell_angle_beta 94.300(2)
_cell_angle_gamma 90.00
_cell_formula_units_Z 4
_cell_length_a 14.0279(3)
_cell_length_b 8.1674(3)
_cell_length_c 18.7317(5)
_cell_measurement_temperature 298(2)
_cell_volume 2140.08(11)
_computing_cell_refinement 'SMART (Bruker, 2000)'
_computing_data_collection 'SMART (Bruker, 2000)'
_computing_data_reduction 'SAINT (Bruker, 2000)'
_computing_molecular_graphics
;
ORTEPIII (Burnett & Johnson, 1996); ORTEP-3 for Windows (Farrugia, 1997);
PLATON (Spek, 2009)
;
_computing_publication_material 'SHELXTL (Bruker, 2000)'
_computing_structure_refinement 'SHELXL-97 (Sheldrick, 2008)'
_computing_structure_solution 'SHELXTL (Bruker, 2000)'
_diffrn_ambient_temperature 298(2)
_diffrn_measured_fraction_theta_full 0.999
_diffrn_measured_fraction_theta_max 0.999
_diffrn_measurement_device_type 'Bruker SMART APEX CCD'
_diffrn_measurement_method '\f and \w scan'
_diffrn_radiation_monochromator graphite
_diffrn_radiation_source 'fine-focus sealed tube'
_diffrn_radiation_type MoK\a
_diffrn_radiation_wavelength 0.71073
_diffrn_reflns_av_R_equivalents 0.0249
_diffrn_reflns_av_sigmaI/netI 0.0359
_diffrn_reflns_limit_h_max 14
_diffrn_reflns_limit_h_min -16
_diffrn_reflns_limit_k_max 9
_diffrn_reflns_limit_k_min -6
_diffrn_reflns_limit_l_max 21
_diffrn_reflns_limit_l_min -22
_diffrn_reflns_number 8616
_diffrn_reflns_theta_full 25.00
_diffrn_reflns_theta_max 25.00
_diffrn_reflns_theta_min 2.72
_exptl_absorpt_coefficient_mu 0.840
_exptl_absorpt_correction_T_max 0.8500
_exptl_absorpt_correction_T_min 0.7867
_exptl_absorpt_correction_type multi-scan
_exptl_absorpt_process_details 'SADABS (Sheldrick, 2008)'
_exptl_crystal_colour blue
_exptl_crystal_density_diffrn 1.413
_exptl_crystal_density_method 'not measured'
_exptl_crystal_description block
_exptl_crystal_F_000 940
_exptl_crystal_size_max 0.30
_exptl_crystal_size_mid 0.20
_exptl_crystal_size_min 0.20
_refine_diff_density_max 0.826
_refine_diff_density_min -0.338
_refine_diff_density_rms 0.070
_refine_ls_extinction_method none
_refine_ls_goodness_of_fit_ref 1.043
_refine_ls_hydrogen_treatment mixed
_refine_ls_matrix_type full
_refine_ls_number_parameters 271
_refine_ls_number_reflns 3781
_refine_ls_number_restraints 7
_refine_ls_restrained_S_all 1.048
_refine_ls_R_factor_all 0.0598
_refine_ls_R_factor_gt 0.0504
_refine_ls_shift/su_max 0.003
_refine_ls_shift/su_mean 0.000
_refine_ls_structure_factor_coef Fsqd
_refine_ls_weighting_details 'calc w=1/[\s^2^(Fo^2^)+(0.0846P)^2^+2.3604P] where P=(Fo^2^+2Fc^2^)/3'
_refine_ls_weighting_scheme calc
_refine_ls_wR_factor_gt 0.1503
_refine_ls_wR_factor_ref 0.1590
_reflns_number_gt 3150
_reflns_number_total 3781
_reflns_threshold_expression >2sigma(I)
_cod_data_source_file ic502650z_si_002.cif
_cod_data_source_block 2.H2O
_cod_depositor_comments 'Adding full bibliography for 4342157--4342160.cif.'
_cod_original_sg_symbol_H-M P2(1)/n
_cod_database_code 4342159

loop_
_symmetry_equiv_pos_as_xyz
'x, y, z'
'-x+1/2, y+1/2, -z+1/2'
'-x, -y, -z'
'x-1/2, -y-1/2, z-1/2'

loop_
_atom_site_label
_atom_site_type_symbol
_atom_site_fract_x
_atom_site_fract_y
_atom_site_fract_z
_atom_site_U_iso_or_equiv
_atom_site_adp_type
_atom_site_occupancy
_atom_site_symmetry_multiplicity
_atom_site_calc_flag
_atom_site_refinement_flags
C1 C 0.9195(2) 0.5931(5) 1.0720(2) 0.1047(10) Uani 1 1 d U
H1A H 0.9836 0.5719 1.0597 0.157 Uiso 1 1 calc R
H1B H 0.9081 0.5356 1.1153 0.157 Uiso 1 1 calc R
H1C H 0.9115 0.7085 1.0792 0.157 Uiso 1 1 calc R
C2 C 0.85048(16) 0.5364(4) 1.01307(15) 0.0687(7) Uani 1 1 d U
H2A H 0.8629 0.5932 0.9692 0.082 Uiso 1 1 calc R
H2B H 0.8594 0.4201 1.0053 0.082 Uiso 1 1 calc R
C3 C 0.75024(15) 0.5669(3) 1.02982(12) 0.0519(6) Uani 1 1 d .
C4 C 0.61059(15) 0.5241(3) 1.07377(11) 0.0483(6) Uani 1 1 d .
C5 C 0.53072(16) 0.4611(3) 1.10289(13) 0.0565(7) Uani 1 1 d .
H5 H 0.5295 0.3550 1.1209 0.068 Uiso 1 1 calc R
C6 C 0.45300(16) 0.5638(3) 1.10377(13) 0.0536(6) Uani 1 1 d .
H6 H 0.3974 0.5251 1.1220 0.064 Uiso 1 1 calc R
C7 C 0.45493(14) 0.7244(3) 1.07812(10) 0.0440(5) Uani 1 1 d .
C9 C 0.53571(14) 0.7857(3) 1.04834(10) 0.0434(5) Uani 1 1 d .
H9 H 0.5372 0.8919 1.0306 0.052 Uiso 1 1 calc R
C10 C 0.61372(14) 0.6823(3) 1.04618(10) 0.0432(5) Uani 1 1 d .
C8 C 0.36962(14) 0.8322(3) 1.08195(10) 0.0463(6) Uani 1 1 d .
C11 C -0.3854(2) 0.7565(8) 0.7258(2) 0.171(2) Uani 1 1 d .
H11A H -0.4539 0.7612 0.7242 0.256 Uiso 1 1 calc R
H11B H -0.3657 0.6472 0.7151 0.256 Uiso 1 1 calc R
H11C H -0.3627 0.8310 0.6912 0.256 Uiso 1 1 calc R
C12 C -0.34704(17) 0.8004(4) 0.79445(14) 0.0687(8) Uani 1 1 d .
H12A H -0.3733 0.7262 0.8284 0.082 Uiso 1 1 calc R
H12B H -0.3704 0.9091 0.8046 0.082 Uiso 1 1 calc R
C13 C -0.24018(15) 0.8018(3) 0.80968(12) 0.0491(6) Uani 1 1 d .
C14 C -0.08691(16) 0.7792(3) 0.79097(12) 0.0512(6) Uani 1 1 d .
C15 C 0.00218(16) 0.7535(3) 0.76562(13) 0.0630(7) Uani 1 1 d .
H15 H 0.0088 0.7120 0.7200 0.076 Uiso 1 1 calc R
C16 C 0.08101(16) 0.7925(3) 0.81157(12) 0.0569(7) Uani 1 1 d .
H16 H 0.1418 0.7770 0.7961 0.068 Uiso 1 1 calc R
C17 C 0.07212(14) 0.8543(3) 0.88013(11) 0.0462(6) Uani 1 1 d .
C19 C -0.01805(14) 0.8735(3) 0.90615(12) 0.0461(6) Uani 1 1 d .
H19 H -0.0245 0.9129 0.9521 0.055 Uiso 1 1 calc R
C20 C -0.09730(14) 0.8322(3) 0.86146(11) 0.0448(5) Uani 1 1 d .
C18 C 0.15981(15) 0.9052(2) 0.92566(12) 0.0444(5) Uani 1 1 d .
Co1 Co 0.253924(18) 1.09136(4) 1.035860(15) 0.04469(8) Uani 1 1 d .
N1 N 0.69885(13) 0.4559(2) 1.06266(11) 0.0547(5) Uani 1 1 d .
H1 H 0.7173 0.3588 1.0748 0.066 Uiso 1 1 calc R
N2 N 0.70272(11) 0.7068(2) 1.01795(9) 0.0474(5) Uani 1 1 d .
N3 N -0.17839(13) 0.7621(3) 0.76016(10) 0.0556(6) Uani 1 1 d .
H3 H -0.1938 0.7315 0.7169 0.067 Uiso 1 1 calc R
N4 N -0.19484(12) 0.8421(2) 0.87174(9) 0.0480(5) Uani 1 1 d .
O2 O 0.29852(10) 0.7844(2) 1.11292(9) 0.0635(5) Uani 1 1 d .
O1 O 0.37346(10) 0.9717(2) 1.05242(8) 0.0546(4) Uani 1 1 d .
O4 O 0.24023(10) 0.8636(2) 0.90864(9) 0.0583(5) Uani 1 1 d .
O3 O 0.14642(10) 0.9922(2) 0.98031(8) 0.0562(5) Uani 1 1 d .
O1W O 0.6173(10) 0.071(2) 1.1803(8) 0.610(8) Uani 1 1 d U
H1WA H 0.6657 0.0366 1.2063 0.914 Uiso 1 1 d R
H1WB H 0.6126 0.1708 1.1932 0.914 Uiso 1 1 d R

loop_
_atom_site_aniso_label
_atom_site_aniso_U_11
_atom_site_aniso_U_22
_atom_site_aniso_U_33
_atom_site_aniso_U_23
_atom_site_aniso_U_13
_atom_site_aniso_U_12
C1 0.0566(13) 0.127(3) 0.1303(14) 0.0101(15) 0.0062(10) 0.0254(15)
C2 0.0453(10) 0.0762(15) 0.0884(13) 0.0265(12) 0.0294(8) 0.0314(10)
C3 0.0393(11) 0.0616(13) 0.0564(12) 0.0115(10) 0.0147(10) 0.0183(10)
C4 0.0405(10) 0.0558(12) 0.0496(11) 0.0096(10) 0.0094(9) 0.0165(10)
C5 0.0507(12) 0.0515(12) 0.0692(13) 0.0173(11) 0.0169(11) 0.0102(11)
C6 0.0379(10) 0.0627(14) 0.0625(13) 0.0138(11) 0.0189(10) 0.0075(10)
C7 0.0332(9) 0.0569(12) 0.0431(10) 0.0105(9) 0.0112(8) 0.0110(9)
C9 0.0354(9) 0.0511(11) 0.0454(10) 0.0134(9) 0.0142(8) 0.0102(9)
C10 0.0329(9) 0.0561(12) 0.0419(10) 0.0090(9) 0.0122(8) 0.0116(9)
C8 0.0319(9) 0.0687(13) 0.0395(10) 0.0110(10) 0.0102(8) 0.0112(10)
C11 0.0441(16) 0.343(6) 0.125(3) -0.116(3) 0.0018(17) -0.012(3)
C12 0.0422(12) 0.096(2) 0.0690(15) 0.0043(15) 0.0117(11) 0.0025(13)
C13 0.0408(10) 0.0553(13) 0.0525(11) 0.0039(10) 0.0128(9) 0.0056(10)
C14 0.0432(11) 0.0602(13) 0.0519(11) 0.0012(10) 0.0144(9) 0.0097(10)
C15 0.0478(12) 0.0877(18) 0.0558(12) -0.0130(12) 0.0200(10) 0.0143(12)
C16 0.0429(11) 0.0712(15) 0.0592(12) -0.0033(11) 0.0218(10) 0.0150(11)
C17 0.0383(10) 0.0503(11) 0.0522(11) 0.0067(10) 0.0190(9) 0.0134(9)
C19 0.0394(10) 0.0537(12) 0.0469(10) 0.0053(9) 0.0151(9) 0.0132(9)
C20 0.0361(9) 0.0513(11) 0.0491(10) 0.0069(9) 0.0163(8) 0.0108(9)
C18 0.0368(10) 0.0440(11) 0.0543(11) 0.0132(9) 0.0167(9) 0.0117(9)
Co1 0.02882(13) 0.05748(18) 0.04968(15) 0.00870(13) 0.01558(11) 0.01262(12)
N1 0.0446(9) 0.0527(10) 0.0687(11) 0.0172(9) 0.0177(9) 0.0214(8)
N2 0.0340(8) 0.0579(10) 0.0522(9) 0.0112(8) 0.0157(7) 0.0159(8)
N3 0.0449(9) 0.0732(13) 0.0500(10) -0.0060(9) 0.0122(8) 0.0062(10)
N4 0.0359(8) 0.0596(10) 0.0504(9) 0.0059(9) 0.0157(7) 0.0105(8)
O2 0.0374(7) 0.0834(11) 0.0732(9) 0.0283(8) 0.0278(7) 0.0155(8)
O1 0.0364(7) 0.0633(9) 0.0670(9) 0.0220(8) 0.0224(6) 0.0197(7)
O4 0.0355(7) 0.0676(10) 0.0745(10) 0.0015(8) 0.0220(7) 0.0154(7)
O3 0.0381(7) 0.0744(10) 0.0576(8) -0.0081(8) 0.0144(7) 0.0117(8)
O1W 0.647(12) 0.581(13) 0.616(13) 0.048(10) 0.156(10) -0.052(10)

loop_
_atom_type_symbol
_atom_type_description
_atom_type_scat_dispersion_real
_atom_type_scat_dispersion_imag
_atom_type_scat_source
C C 0.0033 0.0016 'International Tables Vol C Tables 4.2.6.8 and 6.1.1.4'
H H 0.0000 0.0000 'International Tables Vol C Tables 4.2.6.8 and 6.1.1.4'
Co Co 0.3494 0.9721 'International Tables Vol C Tables 4.2.6.8 and 6.1.1.4'
N N 0.0061 0.0033 'International Tables Vol C Tables 4.2.6.8 and 6.1.1.4'
O O 0.0106 0.0060 'International Tables Vol C Tables 4.2.6.8 and 6.1.1.4'

loop_
_geom_angle_atom_site_label_1
_geom_angle_atom_site_label_2
_geom_angle_atom_site_label_3
_geom_angle
_geom_angle_site_symmetry_1
_geom_angle_site_symmetry_3
C2 C1 H1A 109.5 . .
C2 C1 H1B 109.5 . .
H1A C1 H1B 109.5 . .
C2 C1 H1C 109.5 . .
H1A C1 H1C 109.5 . .
H1B C1 H1C 109.5 . .
C3 C2 C1 111.4(2) . .
C3 C2 H2A 109.3 . .
C1 C2 H2A 109.3 . .
C3 C2 H2B 109.3 . .
C1 C2 H2B 109.3 . .
H2A C2 H2B 108.0 . .
N2 C3 N1 112.21(18) . .
N2 C3 C2 125.3(2) . .
N1 C3 C2 122.4(2) . .
C5 C4 N1 132.0(2) . .
C5 C4 C10 122.7(2) . .
N1 C4 C10 105.27(18) . .
C6 C5 C4 116.3(2) . .
C6 C5 H5 121.8 . .
C4 C5 H5 121.8 . .
C5 C6 C7 122.1(2) . .
C5 C6 H6 118.9 . .
C7 C6 H6 118.9 . .
C9 C7 C6 120.80(19) . .
C9 C7 C8 119.14(19) . .
C6 C7 C8 120.06(19) . .
C10 C9 C7 117.4(2) . .
C10 C9 H9 121.3 . .
C7 C9 H9 121.3 . .
C9 C10 C4 120.49(19) . .
C9 C10 N2 130.5(2) . .
C4 C10 N2 108.97(18) . .
O2 C8 O1 122.9(2) . .
O2 C8 C7 120.5(2) . .
O1 C8 C7 116.63(18) . .
C12 C11 H11A 109.5 . .
C12 C11 H11B 109.5 . .
H11A C11 H11B 109.5 . .
C12 C11 H11C 109.5 . .
H11A C11 H11C 109.5 . .
H11B C11 H11C 109.5 . .
C11 C12 C13 118.9(2) . .
C11 C12 H12A 107.6 . .
C13 C12 H12A 107.6 . .
C11 C12 H12B 107.6 . .
C13 C12 H12B 107.6 . .
H12A C12 H12B 107.0 . .
N4 C13 N3 111.75(18) . .
N4 C13 C12 125.1(2) . .
N3 C13 C12 123.2(2) . .
N3 C14 C15 132.7(2) . .
N3 C14 C20 105.44(18) . .
C15 C14 C20 121.8(2) . .
C14 C15 C16 116.7(2) . .
C14 C15 H15 121.6 . .
C16 C15 H15 121.6 . .
C15 C16 C17 122.2(2) . .
C15 C16 H16 118.9 . .
C17 C16 H16 118.9 . .
C16 C17 C19 120.5(2) . .
C16 C17 C18 119.82(19) . .
C19 C17 C18 119.65(19) . .
C20 C19 C17 118.0(2) . .
C20 C19 H19 121.0 . .
C17 C19 H19 121.0 . .
C19 C20 N4 130.79(19) . .
C19 C20 C14 120.53(19) . .
N4 C20 C14 108.55(18) . .
O4 C18 O3 123.5(2) . .
O4 C18 C17 119.94(19) . .
O3 C18 C17 116.60(18) . .
O3 Co1 O1 120.06(7) . .
O3 Co1 N4 102.48(7) . 3_577
O1 Co1 N4 113.40(7) . 3_577
O3 Co1 N2 108.60(7) . 3_677
O1 Co1 N2 101.45(7) . 3_677
N4 Co1 N2 110.89(8) 3_577 3_677
C3 N1 C4 108.34(19) . .
C3 N1 H1 125.8 . .
C4 N1 H1 125.8 . .
C3 N2 C10 105.20(18) . .
C3 N2 Co1 127.49(14) . 3_677
C10 N2 Co1 127.19(14) . 3_677
C13 N3 C14 108.25(18) . .
C13 N3 H3 125.9 . .
C14 N3 H3 125.9 . .
C13 N4 C20 105.98(17) . .
C13 N4 Co1 127.58(14) . 3_577
C20 N4 Co1 126.44(14) . 3_577
C8 O1 Co1 117.14(13) . .
C18 O3 Co1 120.55(13) . .
H1WA O1W H1WB 103.2 . .

loop_
_geom_bond_atom_site_label_1
_geom_bond_atom_site_label_2
_geom_bond_distance
_geom_bond_site_symmetry_2
C1 C2 1.487(4) .
C1 H1A 0.9600 .
C1 H1B 0.9600 .
C1 H1C 0.9600 .
C2 C3 1.485(3) .
C2 H2A 0.9700 .
C2 H2B 0.9700 .
C3 N2 1.333(3) .
C3 N1 1.337(3) .
C4 C5 1.382(3) .
C4 N1 1.388(3) .
C4 C10 1.394(3) .
C5 C6 1.377(3) .
C5 H5 0.9300 .
C6 C7 1.398(3) .
C6 H6 0.9300 .
C7 C9 1.393(3) .
C7 C8 1.492(3) .
C9 C10 1.385(3) .
C9 H9 0.9300 .
C10 N2 1.406(3) .
C8 O2 1.253(3) .
C8 O1 1.269(3) .
C11 C12 1.402(5) .
C11 H11A 0.9600 .
C11 H11B 0.9600 .
C11 H11C 0.9600 .
C12 C13 1.505(3) .
C12 H12A 0.9700 .
C12 H12B 0.9700 .
C13 N4 1.324(3) .
C13 N3 1.355(3) .
C14 N3 1.374(3) .
C14 C15 1.386(3) .
C14 C20 1.407(3) .
C15 C16 1.387(3) .
C15 H15 0.9300 .
C16 C17 1.394(3) .
C16 H16 0.9300 .
C17 C19 1.398(3) .
C17 C18 1.502(3) .
C19 C20 1.382(3) .
C19 H19 0.9300 .
C20 N4 1.398(3) .
C18 O4 1.243(3) .
C18 O3 1.271(3) .
Co1 O3 1.9437(16) .
Co1 O1 1.9455(14) .
Co1 N4 2.0477(18) 3_577
Co1 N2 2.0480(18) 3_677
N1 H1 0.8600 .
N2 Co1 2.0480(18) 3_677
N3 H3 0.8600 .
N4 Co1 2.0477(18) 3_577
O1W H1WA 0.8533 .
O1W H1WB 0.8536 .

loop_
_geom_hbond_atom_site_label_D
_geom_hbond_atom_site_label_H
_geom_hbond_atom_site_label_A
_geom_hbond_distance_DH
_geom_hbond_distance_HA
_geom_hbond_distance_DA
_geom_hbond_angle_DHA
_geom_hbond_site_symmetry_A
N1 H1 O4 0.86 1.93 2.786(3) 173.9 3_667
N3 H3 O2 0.86 1.95 2.779(2) 162.4 4_575

loop_
_geom_torsion_atom_site_label_1
_geom_torsion_atom_site_label_2
_geom_torsion_atom_site_label_3
_geom_torsion_atom_site_label_4
_geom_torsion
_geom_torsion_site_symmetry_1
_geom_torsion_site_symmetry_4
C1 C2 C3 N2 85.1(3) . .
C1 C2 C3 N1 -91.3(3) . .
N1 C4 C5 C6 -178.2(2) . .
C10 C4 C5 C6 -0.3(3) . .
C4 C5 C6 C7 -1.3(4) . .
C5 C6 C7 C9 2.0(3) . .
C5 C6 C7 C8 -178.5(2) . .
C6 C7 C9 C10 -0.9(3) . .
C8 C7 C9 C10 179.56(18) . .
C7 C9 C10 C4 -0.7(3) . .
C7 C9 C10 N2 177.8(2) . .
C5 C4 C10 C9 1.4(3) . .
N1 C4 C10 C9 179.72(19) . .
C5 C4 C10 N2 -177.5(2) . .
N1 C4 C10 N2 0.9(2) . .
C9 C7 C8 O2 -174.99(19) . .
C6 C7 C8 O2 5.4(3) . .
C9 C7 C8 O1 5.2(3) . .
C6 C7 C8 O1 -174.4(2) . .
C11 C12 C13 N4 179.4(4) . .
C11 C12 C13 N3 -0.2(5) . .
N3 C14 C15 C16 176.6(3) . .
C20 C14 C15 C16 -4.0(4) . .
C14 C15 C16 C17 0.2(4) . .
C15 C16 C17 C19 2.4(4) . .
C15 C16 C17 C18 -175.8(2) . .
C16 C17 C19 C20 -1.1(3) . .
C18 C17 C19 C20 177.1(2) . .
C17 C19 C20 N4 -178.1(2) . .
C17 C19 C20 C14 -2.7(3) . .
N3 C14 C20 C19 -175.1(2) . .
C15 C14 C20 C19 5.4(4) . .
N3 C14 C20 N4 1.3(3) . .
C15 C14 C20 N4 -178.2(2) . .
C16 C17 C18 O4 -14.0(3) . .
C19 C17 C18 O4 167.7(2) . .
C16 C17 C18 O3 165.2(2) . .
C19 C17 C18 O3 -13.0(3) . .
N2 C3 N1 C4 0.2(3) . .
C2 C3 N1 C4 177.0(2) . .
C5 C4 N1 C3 177.5(2) . .
C10 C4 N1 C3 -0.6(2) . .
N1 C3 N2 C10 0.4(2) . .
C2 C3 N2 C10 -176.3(2) . .
N1 C3 N2 Co1 -175.85(15) . 3_677
C2 C3 N2 Co1 7.4(3) . 3_677
C9 C10 N2 C3 -179.5(2) . .
C4 C10 N2 C3 -0.8(2) . .
C9 C10 N2 Co1 -3.2(3) . 3_677
C4 C10 N2 Co1 175.47(14) . 3_677
N4 C13 N3 C14 -0.8(3) . .
C12 C13 N3 C14 178.8(2) . .
C15 C14 N3 C13 179.1(3) . .
C20 C14 N3 C13 -0.3(3) . .
N3 C13 N4 C20 1.6(3) . .
C12 C13 N4 C20 -178.0(2) . .
N3 C13 N4 Co1 -179.09(15) . 3_577
C12 C13 N4 Co1 1.3(4) . 3_577
C19 C20 N4 C13 174.1(2) . .
C14 C20 N4 C13 -1.8(3) . .
C19 C20 N4 Co1 -5.2(4) . 3_577
C14 C20 N4 Co1 178.91(16) . 3_577
O2 C8 O1 Co1 -14.6(3) . .
C7 C8 O1 Co1 165.26(14) . .
O3 Co1 O1 C8 -56.45(17) . .
N4 Co1 O1 C8 65.05(17) 3_577 .
N2 Co1 O1 C8 -176.00(15) 3_677 .
O4 C18 O3 Co1 7.9(3) . .
C17 C18 O3 Co1 -171.36(14) . .
O1 Co1 O3 C18 -38.36(19) . .
N4 Co1 O3 C18 -165.09(16) 3_577 .
N2 Co1 O3 C18 77.54(17) 3_677 .
